data_7047757
loop_
_publ_author_name
'Gajecki, Leah'
'Berg, David J.'
'Hoenisch, Josh'
'Oliver, Allen G.'

_publ_section_title
;
 Variable coordination of carbazolyl-bis(tetrazole) ligands in lanthanide
 chemistry.
;
_journal_issue 43
_journal_name_full 'Dalton transactions (Cambridge, England : 2003)'
_journal_page_first 15487
_journal_page_last 15496
_journal_paper_doi 10.1039/c8dt02757a
_journal_volume 47
_journal_year 2018
_chemical_formula_moiety 'C84 H108 N27 Y, 0.87(C7 H8)'
_chemical_formula_sum 'C90.09 H114.96 N27 Y'
_chemical_formula_weight 1665.03
_space_group_crystal_system monoclinic
_space_group_IT_number 15
_space_group_name_Hall '-C 2yc'
_space_group_name_H-M_alt 'C 1 2/c 1'
_symmetry_space_group_name_Hall '-C 2yc'
_symmetry_space_group_name_H-M 'C 1 2/c 1'
_atom_sites_solution_hydrogens geom
_atom_sites_solution_primary dual
_atom_sites_solution_secondary difmap
_audit_creation_method SHELXL-2018/3
_audit_update_record
;
2018-10-02 deposited with the CCDC.
2018-10-12 downloaded from the CCDC.
;
_cell_angle_alpha 90
_cell_angle_beta 102.2743(13)
_cell_angle_gamma 90
_cell_formula_units_Z 8
_cell_length_a 36.2178(14)
_cell_length_b 16.7410(7)
_cell_length_c 31.6549(12)
_cell_measurement_reflns_used 9697
_cell_measurement_temperature 120(2)
_cell_measurement_theta_max 25.86
_cell_measurement_theta_min 2.28
_cell_volume 18754.3(13)
_computing_cell_refinement 'Bruker SAINT (Bruker, 2015)'
_computing_data_collection 'Bruker APEX-3 (Bruker, 2015)'
_computing_data_reduction 'Bruker SAINT (Bruker, 2015)'
_computing_molecular_graphics 'Bruker XP (Bruker, 2015)'
_computing_publication_material 'CIFTAB (Sheldrick, 2008)'
_computing_structure_refinement 'SHELXL-2018/3 (Sheldrick, 2015)'
_computing_structure_solution 'SHELXT-2014/5 (Sheldrick, 2015)'
_diffrn_ambient_temperature 120(2)
_diffrn_detector_area_resol_mean 8.33
_diffrn_measured_fraction_theta_full 0.999
_diffrn_measured_fraction_theta_max 0.998
_diffrn_measurement_device_type 'Bruker Kappa X8-APEX-II'
_diffrn_measurement_method 'combination of \w and \f-scans '
_diffrn_radiation_monochromator graphite
_diffrn_radiation_source 'fine-focus sealed tube'
_diffrn_radiation_type MoK\a
_diffrn_radiation_wavelength 0.71073
_diffrn_reflns_av_R_equivalents 0.0571
_diffrn_reflns_av_unetI/netI 0.0295
_diffrn_reflns_Laue_measured_fraction_full 0.999
_diffrn_reflns_Laue_measured_fraction_max 0.998
_diffrn_reflns_limit_h_max 44
_diffrn_reflns_limit_h_min -44
_diffrn_reflns_limit_k_max 20
_diffrn_reflns_limit_k_min -20
_diffrn_reflns_limit_l_max 39
_diffrn_reflns_limit_l_min -39
_diffrn_reflns_number 214690
_diffrn_reflns_point_group_measured_fraction_full 0.999
_diffrn_reflns_point_group_measured_fraction_max 0.998
_diffrn_reflns_theta_full 25.242
_diffrn_reflns_theta_max 26.043
_diffrn_reflns_theta_min 1.443
_exptl_absorpt_coefficient_mu 0.680
_exptl_absorpt_correction_T_max 0.8958
_exptl_absorpt_correction_T_min 0.8559
_exptl_absorpt_correction_type numerical
_exptl_absorpt_process_details 'SADABS (Krause et al., 2015)'
_exptl_crystal_colour yellow
_exptl_crystal_density_diffrn 1.179
_exptl_crystal_description block
_exptl_crystal_F_000 7068
_exptl_crystal_size_max 0.170
_exptl_crystal_size_mid 0.166
_exptl_crystal_size_min 0.137
_refine_diff_density_max 0.688
_refine_diff_density_min -0.395
_refine_diff_density_rms 0.064
_refine_ls_extinction_method none
_refine_ls_goodness_of_fit_ref 1.044
_refine_ls_hydrogen_treatment constr
_refine_ls_matrix_type full
_refine_ls_number_parameters 1203
_refine_ls_number_reflns 18490
_refine_ls_number_restraints 42
_refine_ls_restrained_S_all 1.050
_refine_ls_R_factor_all 0.0635
_refine_ls_R_factor_gt 0.0453
_refine_ls_shift/su_max 0.002
_refine_ls_shift/su_mean 0.000
_refine_ls_structure_factor_coef Fsqd
_refine_ls_weighting_details 'w=1/[\s^2^(Fo^2^)+(0.0678P)^2^+31.3309P] where P=(Fo^2^+2Fc^2^)/3'
_refine_ls_weighting_scheme calc
_refine_ls_wR_factor_gt 0.1189
_refine_ls_wR_factor_ref 0.1294
_reflns_Friedel_coverage 0.000
_reflns_number_gt 14775
_reflns_number_total 18490
_reflns_threshold_expression 'I > 2\s(I)'
_cod_data_source_file c8dt02757a2.cif
_cod_data_source_block lg05133b_sq
_cod_depositor_comments 'Adding full bibliography for 7047755--7047762.cif.'
_cod_database_code 7047757
_shelx_shelxl_version_number 2018/3
_shelx_space_group_comment
;
The symmetry employed for this shelxl refinement is uniquely defined
by the following loop, which should always be used as a source of
symmetry information in preference to the above space-group names.
They are only intended as comments.
;
_shelx_estimated_absorpt_t_min 0.893
_shelx_estimated_absorpt_t_max 0.913

loop_
_space_group_symop_operation_xyz
'x, y, z'
'-x, y, -z+1/2'
'x+1/2, y+1/2, z'
'-x+1/2, y+1/2, -z+1/2'
'-x, -y, -z'
'x, -y, z-1/2'
'-x+1/2, -y+1/2, -z'
'x+1/2, -y+1/2, z-1/2'

loop_
_atom_site_label
_atom_site_type_symbol
_atom_site_fract_x
_atom_site_fract_y
_atom_site_fract_z
_atom_site_U_iso_or_equiv
_atom_site_adp_type
_atom_site_occupancy
_atom_site_site_symmetry_order
_atom_site_calc_flag
_atom_site_refinement_flags_posn
_atom_site_refinement_flags_adp
_atom_site_refinement_flags_occupancy
_atom_site_disorder_assembly
_atom_site_disorder_group
Y1 Y 0.30312(2) 0.59331(2) 0.36153(2) 0.01700(7) Uani 1 1 d . . . . .
N1 N 0.33670(5) 0.71496(11) 0.39235(6) 0.0206(4) Uani 1 1 d . . . . .
N2 N 0.30492(5) 0.68965(12) 0.30028(6) 0.0219(4) Uani 1 1 d . . . . .
N3 N 0.28118(6) 0.68416(12) 0.26196(6) 0.0256(4) Uani 1 1 d . . . . .
N4 N 0.29417(6) 0.73402(12) 0.23675(6) 0.0259(4) Uani 1 1 d . . . . .
N5 N 0.32540(6) 0.77295(12) 0.25555(7) 0.0273(5) Uani 1 1 d . . . . .
N6 N 0.27606(5) 0.64173(11) 0.42484(6) 0.0205(4) Uani 1 1 d . . . . .
N7 N 0.24202(5) 0.62223(12) 0.43057(6) 0.0225(4) Uani 1 1 d . . . . .
N8 N 0.24225(5) 0.63866(11) 0.47115(6) 0.0210(4) Uani 1 1 d . . . . .
N9 N 0.27471(5) 0.66932(11) 0.49308(6) 0.0211(4) Uani 1 1 d . . . . .
N10 N 0.36353(5) 0.56524(11) 0.34691(6) 0.0189(4) Uani 1 1 d . . . . .
N11 N 0.34154(5) 0.53788(11) 0.42940(6) 0.0183(4) Uani 1 1 d . . . . .
N12 N 0.32659(5) 0.50821(11) 0.46101(6) 0.0196(4) Uani 1 1 d . . . . .
N13 N 0.35509(5) 0.49940(11) 0.49379(6) 0.0212(4) Uani 1 1 d . . . . .
N14 N 0.38860(5) 0.52058(12) 0.48644(6) 0.0226(4) Uani 1 1 d . . . . .
N15 N 0.29136(5) 0.52244(12) 0.29085(6) 0.0221(4) Uani 1 1 d . . . . .
N16 N 0.25810(6) 0.48997(13) 0.27423(6) 0.0276(5) Uani 1 1 d . . . . .
N17 N 0.26022(6) 0.46701(14) 0.23520(7) 0.0313(5) Uani 1 1 d . . . . .
N18 N 0.29338(6) 0.48205(13) 0.22469(7) 0.0303(5) Uani 1 1 d . . . . .
N19 N 0.26864(5) 0.46996(11) 0.37120(6) 0.0209(4) Uani 1 1 d . . . . .
N20 N 0.23667(5) 0.63420(12) 0.33242(6) 0.0254(4) Uani 1 1 d . . . . .
N21 N 0.22689(7) 0.70285(15) 0.31201(9) 0.0450(7) Uani 1 1 d . . . . .
N22 N 0.18924(9) 0.6953(2) 0.29616(14) 0.0337(9) Uani 0.775(6) 1 d . . P A 1
N23 N 0.17380(11) 0.6290(3) 0.30749(15) 0.0352(10) Uani 0.775(6) 1 d . . P A 1
N22A N 0.1968(3) 0.7271(8) 0.3193(5) 0.033(3) Uani 0.225(6) 1 d . . P A 2
N23A N 0.1777(4) 0.6611(10) 0.3265(5) 0.040(4) Uani 0.225(6) 1 d . . P A 2
N24 N 0.34240(6) 0.38184(13) 0.32762(7) 0.0323(5) Uani 1 1 d . . . . .
N25 N 0.37593(7) 0.38839(14) 0.31803(9) 0.0396(6) Uani 1 1 d . . . . .
N26 N 0.40044(7) 0.39195(14) 0.35529(9) 0.0416(6) Uani 1 1 d . . . . .
N27 N 0.38493(7) 0.38837(13) 0.38979(8) 0.0382(6) Uani 1 1 d . . . . .
C1 C 0.36329(6) 0.75440(13) 0.37391(8) 0.0217(5) Uani 1 1 d . . . . .
C2 C 0.36291(6) 0.76823(14) 0.32998(8) 0.0233(5) Uani 1 1 d . . . . .
C3 C 0.39277(7) 0.80946(15) 0.31908(8) 0.0295(6) Uani 1 1 d . . . . .
H3A H 0.392306 0.818315 0.289323 0.035 Uiso 1 1 calc R U . . .
C4 C 0.42357(7) 0.83873(16) 0.34965(9) 0.0313(6) Uani 1 1 d . . . . .
C5 C 0.42370(7) 0.82571(15) 0.39298(9) 0.0297(6) Uani 1 1 d . . . . .
H5A H 0.444143 0.844912 0.414542 0.036 Uiso 1 1 calc R U . . .
C6 C 0.39409(7) 0.78469(14) 0.40515(8) 0.0251(5) Uani 1 1 d . . . . .
C7 C 0.38599(7) 0.76397(14) 0.44630(8) 0.0241(5) Uani 1 1 d . . . . .
C8 C 0.40577(7) 0.77307(15) 0.48882(8) 0.0275(5) Uani 1 1 d . . . . .
H8A H 0.429642 0.799032 0.494563 0.033 Uiso 1 1 calc R U . . .
C9 C 0.39090(7) 0.74450(15) 0.52297(8) 0.0274(5) Uani 1 1 d . . . . .
C10 C 0.35482(7) 0.71002(14) 0.51297(8) 0.0233(5) Uani 1 1 d . . . . .
H10A H 0.343896 0.692338 0.536077 0.028 Uiso 1 1 calc R U . . .
C11 C 0.33418(6) 0.70038(13) 0.47079(7) 0.0205(5) Uani 1 1 d . . . . .
C12 C 0.35063(6) 0.72406(13) 0.43639(7) 0.0207(5) Uani 1 1 d . . . . .
C13 C 0.45491(8) 0.8836(2) 0.33354(10) 0.0443(7) Uani 1 1 d . . . . .
C14 C 0.43754(10) 0.9533(2) 0.30460(12) 0.0624(10) Uani 1 1 d . . . . .
H14A H 0.425016 0.989954 0.321224 0.094 Uiso 1 1 calc R U . . .
H14B H 0.418997 0.932639 0.279863 0.094 Uiso 1 1 calc R U . . .
H14C H 0.457501 0.981871 0.294216 0.094 Uiso 1 1 calc R U . . .
C15 C 0.47447(9) 0.8257(3) 0.30769(12) 0.0638(10) Uani 1 1 d . . . . .
H15A H 0.485608 0.781393 0.326387 0.096 Uiso 1 1 calc R U . . .
H15B H 0.494401 0.853943 0.297108 0.096 Uiso 1 1 calc R U . . .
H15C H 0.455883 0.804640 0.283097 0.096 Uiso 1 1 calc R U . . .
C16 C 0.48430(9) 0.9180(2) 0.37110(11) 0.0563(9) Uani 1 1 d . . . . .
H16A H 0.471698 0.952343 0.388793 0.084 Uiso 1 1 calc R U . . .
H16B H 0.502794 0.949540 0.359681 0.084 Uiso 1 1 calc R U . . .
H16C H 0.497221 0.874287 0.388873 0.084 Uiso 1 1 calc R U . . .
C17 C 0.41235(8) 0.74749(17) 0.57032(8) 0.0353(6) Uani 1 1 d . . . . .
C18 C 0.44948(10) 0.7935(2) 0.57572(10) 0.0601(10) Uani 1 1 d . . . . .
H18A H 0.444275 0.848426 0.565461 0.090 Uiso 1 1 calc R U . . .
H18B H 0.465816 0.767417 0.558851 0.090 Uiso 1 1 calc R U . . .
H18C H 0.462168 0.794193 0.606324 0.090 Uiso 1 1 calc R U . . .
C19 C 0.42064(11) 0.6624(2) 0.58661(11) 0.0589(10) Uani 1 1 d . . . . .
H19A H 0.396820 0.633231 0.584291 0.088 Uiso 1 1 calc R U . . .
H19B H 0.434186 0.663583 0.616897 0.088 Uiso 1 1 calc R U . . .
H19C H 0.436231 0.635523 0.569120 0.088 Uiso 1 1 calc R U . . .
C20 C 0.38833(10) 0.7904(2) 0.59793(10) 0.0554(9) Uani 1 1 d . . . . .
H20A H 0.364552 0.761416 0.596193 0.083 Uiso 1 1 calc R U . . .
H20B H 0.382905 0.844962 0.587143 0.083 Uiso 1 1 calc R U . . .
H20C H 0.402217 0.792271 0.628079 0.083 Uiso 1 1 calc R U . . .
C21 C 0.33163(7) 0.74364(14) 0.29582(8) 0.0228(5) Uani 1 1 d . . . . .
C22 C 0.27656(7) 0.74306(16) 0.19038(8) 0.0303(6) Uani 1 1 d . . . . .
H22A H 0.280826 0.798973 0.181383 0.036 Uiso 1 1 calc R U . . .
C23 C 0.29625(9) 0.6863(2) 0.16517(9) 0.0467(8) Uani 1 1 d . . . . .
H23A H 0.323489 0.696826 0.172148 0.070 Uiso 1 1 calc R U . . .
H23B H 0.286475 0.694277 0.134133 0.070 Uiso 1 1 calc R U . . .
H23C H 0.291531 0.631142 0.172900 0.070 Uiso 1 1 calc R U . . .
C24 C 0.23454(8) 0.7290(2) 0.18382(9) 0.0411(7) Uani 1 1 d . . . . .
H24A H 0.223599 0.768233 0.200628 0.062 Uiso 1 1 calc R U . . .
H24B H 0.229952 0.675027 0.193473 0.062 Uiso 1 1 calc R U . . .
H24C H 0.222805 0.734770 0.153086 0.062 Uiso 1 1 calc R U . . .
C25 C 0.29556(6) 0.67044(13) 0.46309(7) 0.0194(5) Uani 1 1 d . . . . .
C26 C 0.20803(7) 0.63045(14) 0.48962(8) 0.0248(5) Uani 1 1 d . . . . .
H26A H 0.193340 0.681343 0.484083 0.030 Uiso 1 1 calc R U . . .
C27 C 0.18376(8) 0.56402(18) 0.46635(10) 0.0410(7) Uani 1 1 d . . . . .
H27A H 0.177194 0.575775 0.435326 0.062 Uiso 1 1 calc R U . . .
H27B H 0.160607 0.559621 0.477540 0.062 Uiso 1 1 calc R U . . .
H27C H 0.197717 0.513525 0.471068 0.062 Uiso 1 1 calc R U . . .
C28 C 0.21921(8) 0.61837(17) 0.53797(8) 0.0327(6) Uani 1 1 d . . . . .
H28A H 0.235387 0.662652 0.551026 0.049 Uiso 1 1 calc R U . . .
H28B H 0.233035 0.567931 0.544166 0.049 Uiso 1 1 calc R U . . .
H28C H 0.196472 0.616710 0.550085 0.049 Uiso 1 1 calc R U . . .
C29 C 0.39719(6) 0.58195(13) 0.37582(7) 0.0193(5) Uani 1 1 d . . . . .
C30 C 0.40610(6) 0.57529(14) 0.42105(7) 0.0202(5) Uani 1 1 d . . . . .
C31 C 0.44274(7) 0.59374(15) 0.44325(8) 0.0243(5) Uani 1 1 d . . . . .
H31A H 0.448461 0.589760 0.473892 0.029 Uiso 1 1 calc R U . . .
C32 C 0.47132(7) 0.61773(16) 0.42260(8) 0.0273(5) Uani 1 1 d . . . . .
C33 C 0.46264(7) 0.62162(15) 0.37758(8) 0.0254(5) Uani 1 1 d . . . . .
H33A H 0.481574 0.636878 0.362502 0.030 Uiso 1 1 calc R U . . .
C34 C 0.42663(6) 0.60342(14) 0.35467(7) 0.0216(5) Uani 1 1 d . . . . .
C35 C 0.41063(6) 0.59434(14) 0.30905(7) 0.0218(5) Uani 1 1 d . . . . .
C36 C 0.42607(7) 0.59899(15) 0.27274(8) 0.0252(5) Uani 1 1 d . . . . .
H36A H 0.451412 0.616477 0.275372 0.030 Uiso 1 1 calc R U . . .
C37 C 0.40457(7) 0.57808(15) 0.23224(8) 0.0257(5) Uani 1 1 d . . . . .
C38 C 0.36749(7) 0.55280(15) 0.22988(7) 0.0246(5) Uani 1 1 d . . . . .
H38A H 0.352808 0.537839 0.202457 0.030 Uiso 1 1 calc R U . . .
C39 C 0.35086(6) 0.54836(14) 0.26569(7) 0.0218(5) Uani 1 1 d . . . . .
C40 C 0.37261(6) 0.56960(14) 0.30661(7) 0.0208(5) Uani 1 1 d . . . . .
C41 C 0.51136(7) 0.6350(2) 0.44804(9) 0.0417(7) Uani 1 1 d . . . . .
C42 C 0.51572(11) 0.6301(3) 0.49595(12) 0.0406(12) Uani 0.717(6) 1 d . . P B 1
H42A H 0.508851 0.576402 0.503894 0.061 Uiso 0.717(6) 1 calc R U P B 1
H42B H 0.499135 0.669477 0.505396 0.061 Uiso 0.717(6) 1 calc R U P B 1
H42C H 0.542026 0.641257 0.510014 0.061 Uiso 0.717(6) 1 calc R U P B 1
C43 C 0.52535(19) 0.7105(4) 0.4338(2) 0.0509(16) Uani 0.717(6) 1 d . . P B 1
H43A H 0.523199 0.709137 0.402436 0.076 Uiso 0.717(6) 1 calc R U P B 1
H43B H 0.551889 0.717778 0.448223 0.076 Uiso 0.717(6) 1 calc R U P B 1
H43C H 0.510314 0.754896 0.441287 0.076 Uiso 0.717(6) 1 calc R U P B 1
C44 C 0.53701(10) 0.5631(3) 0.43562(13) 0.0427(12) Uani 0.717(6) 1 d . . P B 1
H44A H 0.535914 0.563820 0.404422 0.064 Uiso 0.717(6) 1 calc R U P B 1
H44B H 0.527388 0.511882 0.443707 0.064 Uiso 0.717(6) 1 calc R U P B 1
H44C H 0.563233 0.570115 0.451216 0.064 Uiso 0.717(6) 1 calc R U P B 1
C42A C 0.5363(5) 0.6802(15) 0.4235(6) 0.068(6) Uani 0.283(6) 1 d . . P B 2
H42D H 0.546712 0.642913 0.405124 0.103 Uiso 0.283(6) 1 calc R U P B 2
H42E H 0.557034 0.705680 0.443978 0.103 Uiso 0.283(6) 1 calc R U P B 2
H42F H 0.521345 0.721122 0.405344 0.103 Uiso 0.283(6) 1 calc R U P B 2
C43A C 0.5276(3) 0.5813(7) 0.4792(4) 0.048(3) Uani 0.283(6) 1 d . . P B 2
H43D H 0.535230 0.533417 0.465337 0.072 Uiso 0.283(6) 1 calc R U P B 2
H43E H 0.509394 0.566471 0.496683 0.072 Uiso 0.283(6) 1 calc R U P B 2
H43F H 0.549929 0.605475 0.497784 0.072 Uiso 0.283(6) 1 calc R U P B 2
C44A C 0.5041(3) 0.7204(6) 0.4811(3) 0.040(3) Uani 0.283(6) 1 d . . P B 2
H44D H 0.492072 0.763796 0.462307 0.060 Uiso 0.283(6) 1 calc R U P B 2
H44E H 0.528485 0.738555 0.498004 0.060 Uiso 0.283(6) 1 calc R U P B 2
H44F H 0.487730 0.704647 0.500669 0.060 Uiso 0.283(6) 1 calc R U P B 2
C45 C 0.42260(7) 0.57905(18) 0.19257(8) 0.0326(6) Uani 1 1 d . . . . .
C46 C 0.44481(11) 0.6572(3) 0.19159(10) 0.0628(10) Uani 1 1 d . . . . .
H46A H 0.428006 0.702864 0.192191 0.094 Uiso 1 1 calc R U . . .
H46B H 0.454739 0.659101 0.165123 0.094 Uiso 1 1 calc R U . . .
H46C H 0.465821 0.659331 0.216832 0.094 Uiso 1 1 calc R U . . .
C47 C 0.39346(9) 0.5748(3) 0.15058(9) 0.0566(10) Uani 1 1 d . . . . .
H47A H 0.380077 0.523647 0.148896 0.085 Uiso 1 1 calc R U . . .
H47B H 0.406086 0.579351 0.126197 0.085 Uiso 1 1 calc R U . . .
H47C H 0.375360 0.618666 0.149440 0.085 Uiso 1 1 calc R U . . .
C48 C 0.44970(12) 0.5090(3) 0.19564(11) 0.0700(12) Uani 1 1 d . . . . .
H48A H 0.435422 0.458832 0.193174 0.105 Uiso 1 1 calc R U . . .
H48B H 0.467683 0.510541 0.223542 0.105 Uiso 1 1 calc R U . . .
H48C H 0.463470 0.512291 0.172189 0.105 Uiso 1 1 calc R U . . .
C49 C 0.37924(6) 0.54516(13) 0.44531(7) 0.0190(5) Uani 1 1 d . . . . .
C50 C 0.35093(7) 0.46337(14) 0.53508(7) 0.0249(5) Uani 1 1 d . . . . .
H50A H 0.373589 0.477937 0.557821 0.030 Uiso 1 1 calc R U . . .
C51 C 0.31608(9) 0.49666(19) 0.54830(10) 0.0470(8) Uani 1 1 d . . . . .
H51A H 0.317935 0.555000 0.550237 0.070 Uiso 1 1 calc R U . . .
H51B H 0.314303 0.474731 0.576506 0.070 Uiso 1 1 calc R U . . .
H51C H 0.293511 0.481745 0.526707 0.070 Uiso 1 1 calc R U . . .
C52 C 0.34980(9) 0.37345(16) 0.53032(9) 0.0359(6) Uani 1 1 d . . . . .
H52A H 0.372380 0.355262 0.520696 0.054 Uiso 1 1 calc R U . . .
H52B H 0.327183 0.357943 0.508942 0.054 Uiso 1 1 calc R U . . .
H52C H 0.349092 0.348870 0.558235 0.054 Uiso 1 1 calc R U . . .
C53 C 0.31248(7) 0.51760(14) 0.26040(7) 0.0229(5) Uani 1 1 d . . . . .
C54 C 0.22802(8) 0.4246(2) 0.20680(9) 0.0435(7) Uani 1 1 d . . . . .
H54A H 0.227349 0.369878 0.219322 0.052 Uiso 1 1 calc R U . . .
C55 C 0.23576(14) 0.4131(3) 0.16247(12) 0.0982(19) Uani 1 1 d . . . . .
H55A H 0.218085 0.373695 0.146613 0.147 Uiso 1 1 calc R U . . .
H55B H 0.261722 0.394074 0.164950 0.147 Uiso 1 1 calc R U . . .
H55C H 0.232529 0.464073 0.146884 0.147 Uiso 1 1 calc R U . . .
C56 C 0.19209(10) 0.4641(3) 0.21071(17) 0.0876(15) Uani 1 1 d . . . . .
H56A H 0.190460 0.466031 0.241205 0.131 Uiso 1 1 calc R U . . .
H56B H 0.170645 0.433754 0.194269 0.131 Uiso 1 1 calc R U . . .
H56C H 0.191503 0.518571 0.199239 0.131 Uiso 1 1 calc R U . . .
C57 C 0.28296(7) 0.39836(13) 0.39065(7) 0.0221(5) Uani 1 1 d . . . . .
C58 C 0.31877(7) 0.36182(14) 0.39511(8) 0.0265(5) Uani 1 1 d . . . . .
C59 C 0.32569(8) 0.29019(15) 0.41842(8) 0.0317(6) Uani 1 1 d . . . . .
H59A H 0.350312 0.267803 0.422684 0.038 Uiso 1 1 calc R U . . .
C60 C 0.29854(9) 0.24965(15) 0.43579(8) 0.0357(7) Uani 1 1 d . . . . .
C61 C 0.26273(8) 0.28206(14) 0.42837(8) 0.0318(6) Uani 1 1 d . . . . .
H61A H 0.243234 0.255297 0.438639 0.038 Uiso 1 1 calc R U . . .
C62 C 0.25492(7) 0.35416(14) 0.40580(7) 0.0252(5) Uani 1 1 d . . . . .
C63 C 0.22042(7) 0.39596(14) 0.39108(7) 0.0250(5) Uani 1 1 d . . . . .
C64 C 0.18335(7) 0.37537(16) 0.39136(8) 0.0303(6) Uani 1 1 d . . . . .
H64A H 0.178293 0.328078 0.405729 0.036 Uiso 1 1 calc R U . . .
C65 C 0.15388(7) 0.42280(17) 0.37104(8) 0.0328(6) Uani 1 1 d . . . . .
C66 C 0.16307(7) 0.49326(17) 0.35194(8) 0.0306(6) Uani 1 1 d . . . . .
H66A H 0.142991 0.527333 0.338580 0.037 Uiso 1 1 calc R U . . .
C67 C 0.20009(7) 0.51675(15) 0.35129(7) 0.0248(5) Uani 1 1 d . . . . .
C68 C 0.23021(6) 0.46607(14) 0.37031(7) 0.0213(5) Uani 1 1 d . . . . .
C69 C 0.30730(11) 0.16781(17) 0.45782(10) 0.0498(9) Uani 1 1 d . . . . .
C70 C 0.3106(2) 0.1050(4) 0.4215(2) 0.0349(15) Uiso 0.5 1 d . . P C 1
H70A H 0.331294 0.120335 0.407684 0.052 Uiso 0.5 1 calc R U P C 1
H70B H 0.286834 0.103787 0.399806 0.052 Uiso 0.5 1 calc R U P C 1
H70C H 0.315614 0.051934 0.434529 0.052 Uiso 0.5 1 calc R U P C 1
C71 C 0.26956(17) 0.1340(4) 0.4742(2) 0.0431(14) Uiso 0.5 1 d . . P C 1
H71A H 0.275176 0.081494 0.487680 0.065 Uiso 0.5 1 calc R U P C 1
H71B H 0.248336 0.129354 0.449296 0.065 Uiso 0.5 1 calc R U P C 1
H71C H 0.262902 0.171310 0.495246 0.065 Uiso 0.5 1 calc R U P C 1
C72 C 0.3374(2) 0.1654(5) 0.4920(2) 0.0556(18) Uiso 0.5 1 d . . P C 1
H72A H 0.360010 0.184934 0.482968 0.083 Uiso 0.5 1 calc R U P C 1
H72B H 0.341572 0.110238 0.502367 0.083 Uiso 0.5 1 calc R U P C 1
H72C H 0.332243 0.199189 0.515398 0.083 Uiso 0.5 1 calc R U P C 1
C70A C 0.2989(2) 0.1044(4) 0.4277(2) 0.0471(19) Uiso 0.5 1 d . . P C 2
H70D H 0.306150 0.053509 0.442487 0.071 Uiso 0.5 1 calc R U P C 2
H70E H 0.313066 0.111700 0.404812 0.071 Uiso 0.5 1 calc R U P C 2
H70F H 0.271784 0.104031 0.415002 0.071 Uiso 0.5 1 calc R U P C 2
C71A C 0.2911(2) 0.1666(5) 0.4969(2) 0.0582(18) Uiso 0.5 1 d . . P C 2
H71D H 0.263474 0.164758 0.488319 0.087 Uiso 0.5 1 calc R U P C 2
H71E H 0.298823 0.214925 0.513953 0.087 Uiso 0.5 1 calc R U P C 2
H71F H 0.300265 0.119380 0.514241 0.087 Uiso 0.5 1 calc R U P C 2
C72A C 0.35410(18) 0.1646(4) 0.4799(2) 0.0385(13) Uiso 0.5 1 d . . P C 2
H72D H 0.360150 0.114304 0.495664 0.058 Uiso 0.5 1 calc R U P C 2
H72E H 0.360860 0.209579 0.499879 0.058 Uiso 0.5 1 calc R U P C 2
H72F H 0.368416 0.168163 0.456943 0.058 Uiso 0.5 1 calc R U P C 2
C73 C 0.11209(8) 0.40233(19) 0.36831(10) 0.0429(7) Uani 1 1 d . . . . .
C74 C 0.10740(10) 0.3218(2) 0.39006(11) 0.0595(10) Uani 1 1 d . . . . .
H74A H 0.119620 0.279514 0.376516 0.089 Uiso 1 1 calc R U . . .
H74B H 0.080448 0.309629 0.386594 0.089 Uiso 1 1 calc R U . . .
H74C H 0.119139 0.324847 0.420906 0.089 Uiso 1 1 calc R U . . .
C75 C 0.09221(9) 0.3962(2) 0.32130(11) 0.0589(10) Uani 1 1 d . . . . .
H75A H 0.092783 0.448302 0.307306 0.088 Uiso 1 1 calc R U . . .
H75B H 0.065917 0.379916 0.319365 0.088 Uiso 1 1 calc R U . . .
H75C H 0.105049 0.356533 0.306770 0.088 Uiso 1 1 calc R U . . .
C76 C 0.09457(9) 0.4656(3) 0.39238(14) 0.0663(11) Uani 1 1 d . . . . .
H76A H 0.095663 0.517625 0.378487 0.099 Uiso 1 1 calc R U . . .
H76B H 0.108588 0.468287 0.422451 0.099 Uiso 1 1 calc R U . . .
H76C H 0.068166 0.451735 0.391713 0.099 Uiso 1 1 calc R U . . .
C77 C 0.34829(7) 0.38241(14) 0.37126(8) 0.0264(5) Uani 1 1 d . . . . .
C78 C 0.44177(9) 0.4001(2) 0.35847(17) 0.0674(12) Uani 1 1 d . . . . .
H78A H 0.449964 0.452492 0.372573 0.081 Uiso 0.782(10) 1 calc R U P D 1
H78B H 0.444064 0.455321 0.347241 0.081 Uiso 0.218(10) 1 calc R U P D 2
C79 C 0.46080(14) 0.3324(5) 0.3892(2) 0.086(2) Uani 0.782(10) 1 d . . P D 1
H79A H 0.451572 0.334181 0.416110 0.129 Uiso 0.782(10) 1 calc R U P D 1
H79B H 0.488266 0.339772 0.395638 0.129 Uiso 0.782(10) 1 calc R U P D 1
H79C H 0.454537 0.280499 0.375131 0.129 Uiso 0.782(10) 1 calc R U P D 1
C80 C 0.45180(15) 0.3990(4) 0.3173(2) 0.076(2) Uani 0.782(10) 1 d . . P D 1
H80A H 0.438207 0.441601 0.299145 0.115 Uiso 0.782(10) 1 calc R U P D 1
H80B H 0.445012 0.347225 0.303409 0.115 Uiso 0.782(10) 1 calc R U P D 1
H80C H 0.479077 0.407542 0.321074 0.115 Uiso 0.782(10) 1 calc R U P D 1
C79A C 0.4637(5) 0.4013(13) 0.3934(6) 0.057(6) Uani 0.218(10) 1 d . . P D 2
H79D H 0.457976 0.447038 0.410209 0.086 Uiso 0.218(10) 1 calc R U P D 2
H79E H 0.489622 0.406131 0.388992 0.086 Uiso 0.218(10) 1 calc R U P D 2
H79F H 0.461281 0.351774 0.409034 0.086 Uiso 0.218(10) 1 calc R U P D 2
C80A C 0.4528(5) 0.3406(17) 0.3181(7) 0.071(7) Uani 0.218(10) 1 d . . P D 2
H80D H 0.433523 0.347549 0.291487 0.106 Uiso 0.218(10) 1 calc R U P D 2
H80E H 0.453517 0.284540 0.327104 0.106 Uiso 0.218(10) 1 calc R U P D 2
H80F H 0.477523 0.356168 0.312928 0.106 Uiso 0.218(10) 1 calc R U P D 2
C81 C 0.20402(7) 0.59327(17) 0.33123(9) 0.0325(6) Uani 1 1 d . . . . .
C82 C 0.16639(11) 0.7561(3) 0.26787(16) 0.0479(13) Uani 0.775(6) 1 d . . P A 1
H82A H 0.184292 0.790186 0.255712 0.057 Uiso 0.775(6) 1 calc R U P A 1
C83 C 0.1472(3) 0.8081(7) 0.2937(4) 0.130(5) Uani 0.775(6) 1 d . . P A 1
H83A H 0.165689 0.829078 0.318412 0.195 Uiso 0.775(6) 1 calc R U P A 1
H83B H 0.127919 0.777390 0.304173 0.195 Uiso 0.775(6) 1 calc R U P A 1
H83C H 0.135185 0.852590 0.275804 0.195 Uiso 0.775(6) 1 calc R U P A 1
C84 C 0.14133(13) 0.7136(3) 0.23053(17) 0.0734(18) Uani 0.775(6) 1 d . . P A 1
H84A H 0.126364 0.752946 0.211213 0.110 Uiso 0.775(6) 1 calc R U P A 1
H84B H 0.124361 0.677260 0.241527 0.110 Uiso 0.775(6) 1 calc R U P A 1
H84C H 0.156978 0.683016 0.214577 0.110 Uiso 0.775(6) 1 calc R U P A 1
C82A C 0.1782(5) 0.8055(11) 0.3064(8) 0.085(9) Uani 0.225(6) 1 d . . P A 2
H82B H 0.191385 0.838095 0.287616 0.102 Uiso 0.225(6) 1 calc R U P A 2
C83A C 0.1405(6) 0.8010(13) 0.2916(4) 0.025(4) Uani 0.225(6) 1 d . . P A 2
H83D H 0.134684 0.757636 0.270471 0.038 Uiso 0.225(6) 1 calc R U P A 2
H83E H 0.131198 0.851678 0.277815 0.038 Uiso 0.225(6) 1 calc R U P A 2
H83F H 0.128191 0.790537 0.315800 0.038 Uiso 0.225(6) 1 calc R U P A 2
C84A C 0.1763(8) 0.8480(12) 0.3508(11) 0.138(16) Uani 0.225(6) 1 d . . P A 2
H84D H 0.169123 0.904144 0.345328 0.207 Uiso 0.225(6) 1 calc R U P A 2
H84E H 0.201117 0.845124 0.370494 0.207 Uiso 0.225(6) 1 calc R U P A 2
H84F H 0.157496 0.821108 0.363909 0.207 Uiso 0.225(6) 1 calc R U P A 2
C1S C 0.4209(3) 1.0952(5) 0.4176(5) 0.124(2) Uani 0.6667 1 d . U P . .
C2S C 0.4010(2) 1.0248(4) 0.4204(4) 0.111(2) Uani 0.6667 1 d . U P . .
H2SA H 0.382458 1.003702 0.397266 0.133 Uiso 0.6667 1 calc R U P . .
C3S C 0.4109(3) 0.9901(4) 0.4593(4) 0.110(2) Uani 0.6667 1 d . U P . .
H3SA H 0.397859 0.942376 0.463337 0.132 Uiso 0.6667 1 calc R U P . .
C4S C 0.4375(3) 1.0155(6) 0.4937(4) 0.137(2) Uani 0.6667 1 d . U P . .
H4SA H 0.441940 0.987734 0.520445 0.164 Uiso 0.6667 1 calc R U P . .
C5S C 0.4562(4) 1.0769(6) 0.4888(5) 0.146(2) Uani 0.6667 1 d . U P . .
H5SA H 0.476003 1.094687 0.511528 0.176 Uiso 0.6667 1 calc R U P . .
C6S C 0.4472(3) 1.1218(6) 0.4473(4) 0.132(2) Uani 0.6667 1 d . U P . .
H6SA H 0.460660 1.168804 0.443133 0.159 Uiso 0.6667 1 calc R U P . .
C7S C 0.4079(3) 1.1339(7) 0.3793(4) 0.159(4) Uani 0.6667 1 d . U P . .
H7SA H 0.428915 1.142551 0.364767 0.239 Uiso 0.6667 1 calc R U P . .
H7SB H 0.397153 1.185603 0.384909 0.239 Uiso 0.6667 1 calc R U P . .
H7SC H 0.388438 1.101446 0.360879 0.239 Uiso 0.6667 1 calc R U P . .

loop_
_atom_site_aniso_label
_atom_site_aniso_U_11
_atom_site_aniso_U_22
_atom_site_aniso_U_33
_atom_site_aniso_U_23
_atom_site_aniso_U_13
_atom_site_aniso_U_12
Y1 0.01422(11) 0.02016(11) 0.01717(11) 0.00092(8) 0.00458(8) -0.00053(8)
N1 0.0177(10) 0.0217(10) 0.0235(10) 0.0000(8) 0.0072(8) -0.0006(8)
N2 0.0179(10) 0.0270(10) 0.0206(10) 0.0029(8) 0.0035(8) 0.0002(8)
N3 0.0237(11) 0.0305(11) 0.0221(10) 0.0068(9) 0.0042(8) 0.0008(9)
N4 0.0254(11) 0.0310(11) 0.0215(10) 0.0076(9) 0.0054(8) 0.0009(9)
N5 0.0262(11) 0.0298(11) 0.0263(11) 0.0046(9) 0.0063(9) -0.0025(9)
N6 0.0151(9) 0.0237(10) 0.0236(10) -0.0011(8) 0.0060(8) 0.0010(8)
N7 0.0203(10) 0.0239(10) 0.0254(10) -0.0002(8) 0.0097(8) 0.0009(8)
N8 0.0213(10) 0.0193(10) 0.0245(10) 0.0000(8) 0.0093(8) 0.0010(8)
N9 0.0215(10) 0.0190(9) 0.0242(10) 0.0005(8) 0.0077(8) 0.0014(8)
N10 0.0183(9) 0.0231(9) 0.0160(9) -0.0005(8) 0.0049(7) 0.0005(8)
N11 0.0192(10) 0.0186(9) 0.0187(9) -0.0013(7) 0.0078(8) 0.0002(7)
N12 0.0206(10) 0.0211(9) 0.0181(9) 0.0007(8) 0.0065(8) 0.0012(8)
N13 0.0218(10) 0.0235(10) 0.0194(10) 0.0016(8) 0.0070(8) 0.0024(8)
N14 0.0187(10) 0.0288(11) 0.0215(10) 0.0013(8) 0.0072(8) 0.0032(8)
N15 0.0185(10) 0.0267(10) 0.0207(10) 0.0014(8) 0.0034(8) -0.0035(8)
N16 0.0236(11) 0.0358(12) 0.0226(10) -0.0016(9) 0.0036(8) -0.0080(9)
N17 0.0287(12) 0.0419(13) 0.0224(11) -0.0038(9) 0.0031(9) -0.0128(10)
N18 0.0294(12) 0.0394(12) 0.0222(11) -0.0051(9) 0.0054(9) -0.0102(10)
N19 0.0197(10) 0.0230(10) 0.0189(9) 0.0007(8) 0.0015(8) -0.0028(8)
N20 0.0211(10) 0.0300(11) 0.0267(11) 0.0104(9) 0.0087(8) 0.0039(8)
N21 0.0296(13) 0.0445(14) 0.0677(17) 0.0330(13) 0.0257(12) 0.0160(11)
N22 0.0166(15) 0.040(2) 0.044(2) 0.0209(17) 0.0034(15) 0.0042(13)
N23 0.0194(16) 0.043(2) 0.042(2) 0.0197(18) 0.0048(17) 0.0002(16)
N22A 0.021(6) 0.044(7) 0.036(7) 0.025(6) 0.009(5) 0.001(5)
N23A 0.019(6) 0.058(10) 0.045(9) 0.031(7) 0.016(6) 0.014(6)
N24 0.0332(12) 0.0275(11) 0.0372(13) -0.0042(10) 0.0097(10) 0.0026(9)
N25 0.0332(13) 0.0320(12) 0.0549(16) -0.0066(11) 0.0127(12) 0.0025(10)
N26 0.0294(13) 0.0299(12) 0.0658(18) -0.0041(11) 0.0109(12) 0.0063(10)
N27 0.0303(12) 0.0279(12) 0.0527(15) -0.0014(11) 0.0004(11) 0.0060(9)
C1 0.0190(11) 0.0193(11) 0.0278(12) 0.0018(9) 0.0071(10) 0.0004(9)
C2 0.0196(12) 0.0228(12) 0.0286(13) 0.0027(10) 0.0073(10) -0.0001(9)
C3 0.0278(13) 0.0320(13) 0.0304(13) 0.0065(11) 0.0102(11) -0.0018(11)
C4 0.0231(13) 0.0341(14) 0.0379(15) 0.0057(11) 0.0090(11) -0.0063(11)
C5 0.0221(13) 0.0313(13) 0.0349(14) 0.0007(11) 0.0042(11) -0.0071(10)
C6 0.0231(12) 0.0242(12) 0.0283(13) 0.0007(10) 0.0057(10) -0.0018(10)
C7 0.0223(12) 0.0219(12) 0.0286(13) -0.0018(10) 0.0066(10) -0.0018(9)
C8 0.0229(12) 0.0271(13) 0.0310(13) -0.0007(10) 0.0023(10) -0.0038(10)
C9 0.0265(13) 0.0280(13) 0.0260(13) -0.0025(10) 0.0020(10) 0.0004(10)
C10 0.0231(12) 0.0233(12) 0.0244(12) -0.0007(9) 0.0075(10) 0.0031(9)
C11 0.0197(11) 0.0180(11) 0.0247(12) -0.0013(9) 0.0068(9) 0.0033(9)
C12 0.0195(11) 0.0189(11) 0.0243(12) -0.0010(9) 0.0060(9) 0.0025(9)
C13 0.0318(15) 0.0568(19) 0.0459(17) 0.0112(15) 0.0118(13) -0.0172(14)
C14 0.052(2) 0.068(2) 0.065(2) 0.0281(19) 0.0076(17) -0.0256(18)
C15 0.0375(18) 0.095(3) 0.067(2) 0.002(2) 0.0310(17) -0.0161(18)
C16 0.0335(17) 0.074(2) 0.059(2) 0.0139(18) 0.0063(15) -0.0291(16)
C17 0.0315(15) 0.0443(16) 0.0269(14) 0.0018(12) -0.0009(11) -0.0043(12)
C18 0.048(2) 0.088(3) 0.0348(17) 0.0026(17) -0.0108(14) -0.0252(19)
C19 0.060(2) 0.058(2) 0.0453(19) 0.0118(16) -0.0191(16) 0.0012(17)
C20 0.054(2) 0.078(2) 0.0290(16) -0.0155(16) -0.0008(14) -0.0015(18)
C21 0.0225(12) 0.0226(12) 0.0250(12) 0.0052(9) 0.0087(10) 0.0030(9)
C22 0.0318(14) 0.0370(14) 0.0210(12) 0.0102(11) 0.0029(10) 0.0038(11)
C23 0.0483(18) 0.067(2) 0.0240(14) 0.0072(14) 0.0053(13) 0.0218(16)
C24 0.0318(15) 0.062(2) 0.0266(14) 0.0118(13) -0.0010(12) 0.0044(14)
C25 0.0215(12) 0.0158(10) 0.0220(11) 0.0003(9) 0.0073(9) 0.0038(9)
C26 0.0221(12) 0.0248(12) 0.0320(13) 0.0002(10) 0.0157(10) 0.0008(10)
C27 0.0360(16) 0.0447(16) 0.0485(17) -0.0091(14) 0.0229(14) -0.0151(13)
C28 0.0329(14) 0.0367(14) 0.0339(14) 0.0040(12) 0.0188(12) 0.0004(11)
C29 0.0171(11) 0.0207(11) 0.0207(11) -0.0016(9) 0.0055(9) 0.0030(9)
C30 0.0156(11) 0.0259(12) 0.0196(11) -0.0004(9) 0.0048(9) 0.0037(9)
C31 0.0197(12) 0.0348(13) 0.0180(11) -0.0007(10) 0.0035(9) 0.0030(10)
C32 0.0185(12) 0.0398(14) 0.0239(12) 0.0001(11) 0.0053(10) 0.0004(10)
C33 0.0171(12) 0.0376(14) 0.0232(12) 0.0005(10) 0.0081(9) -0.0011(10)
C34 0.0195(11) 0.0275(12) 0.0191(11) -0.0001(9) 0.0068(9) 0.0025(9)
C35 0.0183(11) 0.0278(12) 0.0204(11) 0.0002(9) 0.0067(9) 0.0009(9)
C36 0.0198(12) 0.0339(13) 0.0237(12) 0.0026(10) 0.0083(10) 0.0007(10)
C37 0.0250(13) 0.0347(14) 0.0185(11) 0.0023(10) 0.0073(10) 0.0035(10)
C38 0.0239(12) 0.0328(13) 0.0175(11) -0.0013(10) 0.0050(9) 0.0033(10)
C39 0.0201(12) 0.0258(12) 0.0196(11) -0.0006(9) 0.0041(9) 0.0015(9)
C40 0.0196(11) 0.0242(11) 0.0194(11) 0.0010(9) 0.0062(9) 0.0019(9)
C41 0.0179(13) 0.077(2) 0.0291(14) 0.0090(14) 0.0011(11) -0.0080(13)
C42 0.022(2) 0.077(3) 0.0221(19) -0.006(2) 0.0017(15) -0.009(2)
C43 0.037(4) 0.065(4) 0.044(4) 0.005(3) -0.006(3) -0.025(3)
C44 0.0202(19) 0.076(3) 0.032(2) 0.003(2) 0.0038(16) 0.0095(19)
C42A 0.022(8) 0.14(2) 0.044(10) 0.006(10) -0.002(6) -0.026(10)
C43A 0.023(5) 0.061(8) 0.055(7) -0.008(6) -0.002(5) 0.003(5)
C44A 0.032(5) 0.046(6) 0.038(6) -0.018(5) -0.003(4) -0.006(4)
C45 0.0255(13) 0.0547(17) 0.0198(12) 0.0021(11) 0.0099(10) 0.0046(12)
C46 0.067(2) 0.093(3) 0.0340(17) 0.0044(18) 0.0238(16) -0.025(2)
C47 0.0366(17) 0.114(3) 0.0220(14) 0.0045(17) 0.0125(13) -0.0007(18)
C48 0.079(3) 0.099(3) 0.0408(19) 0.0096(19) 0.0338(19) 0.046(2)
C49 0.0179(11) 0.0209(11) 0.0181(11) -0.0006(9) 0.0040(9) 0.0042(9)
C50 0.0296(13) 0.0287(13) 0.0174(11) 0.0055(9) 0.0074(10) 0.0009(10)
C51 0.0548(19) 0.0502(18) 0.0464(17) 0.0204(15) 0.0346(15) 0.0169(15)
C52 0.0512(18) 0.0298(14) 0.0262(13) 0.0068(11) 0.0068(12) 0.0020(12)
C53 0.0236(12) 0.0266(12) 0.0183(11) -0.0004(9) 0.0043(9) -0.0015(10)
C54 0.0396(17) 0.0566(19) 0.0307(15) -0.0047(13) -0.0010(12) -0.0245(14)
C55 0.082(3) 0.164(5) 0.042(2) -0.033(3) 0.000(2) -0.066(3)
C56 0.035(2) 0.088(3) 0.121(4) -0.039(3) -0.025(2) -0.007(2)
C57 0.0277(12) 0.0194(11) 0.0170(11) -0.0019(9) 0.0000(9) -0.0035(9)
C58 0.0312(14) 0.0218(12) 0.0231(12) -0.0040(10) -0.0018(10) 0.0004(10)
C59 0.0437(16) 0.0254(13) 0.0226(12) -0.0036(10) -0.0006(11) 0.0074(11)
C60 0.064(2) 0.0228(13) 0.0196(12) -0.0014(10) 0.0084(12) 0.0059(13)
C61 0.0572(18) 0.0198(12) 0.0214(12) -0.0017(10) 0.0149(12) -0.0060(12)
C62 0.0360(14) 0.0215(12) 0.0184(11) -0.0033(9) 0.0066(10) -0.0049(10)
C63 0.0319(13) 0.0255(12) 0.0186(11) -0.0038(9) 0.0074(10) -0.0096(10)
C64 0.0326(14) 0.0324(13) 0.0281(13) -0.0053(11) 0.0113(11) -0.0150(11)
C65 0.0273(14) 0.0467(16) 0.0264(13) -0.0097(12) 0.0100(11) -0.0178(12)
C66 0.0201(12) 0.0474(16) 0.0239(12) -0.0013(11) 0.0039(10) -0.0055(11)
C67 0.0184(12) 0.0360(14) 0.0187(11) 0.0028(10) 0.0010(9) -0.0048(10)
C68 0.0209(12) 0.0270(12) 0.0156(11) -0.0015(9) 0.0031(9) -0.0056(9)
C69 0.091(3) 0.0274(15) 0.0349(16) 0.0101(12) 0.0221(17) 0.0163(15)
C73 0.0279(15) 0.0580(19) 0.0445(17) -0.0101(14) 0.0113(13) -0.0204(13)
C74 0.0460(19) 0.081(3) 0.051(2) 0.0032(18) 0.0092(16) -0.0377(18)
C75 0.0340(17) 0.084(3) 0.054(2) 0.0013(18) -0.0025(15) -0.0266(17)
C76 0.0302(17) 0.090(3) 0.084(3) -0.027(2) 0.0246(18) -0.0213(18)
C77 0.0250(13) 0.0178(11) 0.0331(14) -0.0037(10) -0.0010(10) 0.0042(9)
C78 0.0261(17) 0.044(2) 0.131(4) -0.014(2) 0.015(2) 0.0047(14)
C79 0.036(3) 0.111(6) 0.107(5) 0.008(4) 0.006(3) 0.037(3)
C80 0.051(3) 0.054(4) 0.143(6) 0.007(3) 0.063(4) 0.011(3)
C79A 0.040(9) 0.067(14) 0.067(12) -0.008(9) 0.017(8) 0.005(8)
C80A 0.037(10) 0.091(18) 0.087(14) -0.025(12) 0.020(9) 0.011(10)
C81 0.0189(12) 0.0472(16) 0.0318(14) 0.0183(12) 0.0067(10) 0.0030(11)
C82 0.031(2) 0.050(3) 0.065(3) 0.036(2) 0.015(2) 0.0101(18)
C83 0.056(6) 0.078(6) 0.271(14) 0.093(7) 0.067(7) 0.030(5)
C84 0.048(3) 0.081(4) 0.078(4) 0.052(3) -0.019(2) -0.004(2)
C82A 0.046(11) 0.067(12) 0.16(2) 0.092(15) 0.060(13) 0.044(9)
C83A 0.014(7) 0.052(11) 0.012(6) 0.006(6) 0.007(5) 0.027(7)
C84A 0.16(3) 0.053(12) 0.26(4) 0.075(18) 0.17(3) 0.067(15)
C1S 0.133(5) 0.066(3) 0.206(6) -0.001(4) 0.111(5) 0.013(3)
C2S 0.119(4) 0.049(3) 0.201(6) -0.013(3) 0.117(4) 0.024(3)
C3S 0.122(4) 0.042(3) 0.199(6) -0.015(3) 0.109(4) 0.017(3)
C4S 0.155(5) 0.071(4) 0.208(6) -0.007(4) 0.093(5) 0.023(4)
C5S 0.155(5) 0.083(4) 0.221(6) -0.009(4) 0.085(5) 0.009(4)
C6S 0.139(5) 0.069(4) 0.215(6) 0.000(4) 0.095(5) -0.009(4)
C7S 0.172(8) 0.119(7) 0.221(9) -0.021(7) 0.117(7) 0.022(6)

loop_
_atom_type_symbol
_atom_type_description
_atom_type_scat_dispersion_real
_atom_type_scat_dispersion_imag
_atom_type_scat_source
C C 0.0033 0.0016 'International Tables Vol C Tables 4.2.6.8 and 6.1.1.4'
H H 0.0000 0.0000 'International Tables Vol C Tables 4.2.6.8 and 6.1.1.4'
N N 0.0061 0.0033 'International Tables Vol C Tables 4.2.6.8 and 6.1.1.4'
Y Y -2.7962 3.5667 'International Tables Vol C Tables 4.2.6.8 and 6.1.1.4'

loop_
_geom_angle_atom_site_label_1
_geom_angle_atom_site_label_2
_geom_angle_atom_site_label_3
_geom_angle
N10 Y1 N1 80.98(6)
N10 Y1 N19 111.71(6)
N1 Y1 N19 149.67(6)
N10 Y1 N11 74.00(6)
N1 Y1 N11 80.06(6)
N19 Y1 N11 77.56(6)
N10 Y1 N20 147.31(6)
N1 Y1 N20 106.07(7)
N19 Y1 N20 78.50(6)
N11 Y1 N20 138.26(6)
N10 Y1 N15 73.70(6)
N1 Y1 N15 136.53(6)
N19 Y1 N15 73.62(6)
N11 Y1 N15 123.93(6)
N20 Y1 N15 80.26(7)
N10 Y1 N2 78.61(6)
N1 Y1 N2 71.71(6)
N19 Y1 N2 136.41(6)
N11 Y1 N2 143.20(6)
N20 Y1 N2 73.80(6)
N15 Y1 N2 69.07(6)
N10 Y1 N6 137.82(6)
N1 Y1 N6 70.43(6)
N19 Y1 N6 83.04(6)
N11 Y1 N6 71.07(6)
N20 Y1 N6 72.50(6)
N15 Y1 N6 147.11(6)
N2 Y1 N6 118.49(6)
C12 N1 C1 103.47(18)
C12 N1 Y1 122.17(14)
C1 N1 Y1 123.53(14)
N3 N2 C21 106.76(18)
N3 N2 Y1 122.42(14)
C21 N2 Y1 129.82(15)
N4 N3 N2 105.36(19)
N3 N4 N5 114.90(19)
N3 N4 C22 122.4(2)
N5 N4 C22 122.67(19)
N4 N5 C21 101.60(19)
N7 N6 C25 106.79(18)
N7 N6 Y1 123.72(14)
C25 N6 Y1 127.07(14)
N8 N7 N6 105.68(18)
N7 N8 N9 114.29(18)
N7 N8 C26 122.28(19)
N9 N8 C26 123.21(18)
C25 N9 N8 101.81(18)
C40 N10 C29 104.43(18)
C40 N10 Y1 125.26(14)
C29 N10 Y1 123.19(14)
N12 N11 C49 107.01(18)
N12 N11 Y1 123.26(14)
C49 N11 Y1 128.57(14)
N13 N12 N11 105.07(17)
N12 N13 N14 115.26(18)
N12 N13 C50 122.47(19)
N14 N13 C50 122.14(19)
N13 N14 C49 101.55(18)
N16 N15 C53 107.25(19)
N16 N15 Y1 121.34(14)
C53 N15 Y1 130.85(15)
N17 N16 N15 105.30(19)
N16 N17 N18 114.51(19)
N16 N17 C54 120.8(2)
N18 N17 C54 124.6(2)
C53 N18 N17 101.81(19)
C68 N19 C57 104.23(18)
C68 N19 Y1 124.68(15)
C57 N19 Y1 128.56(15)
N21 N20 C81 106.4(2)
N21 N20 Y1 123.78(16)
C81 N20 Y1 129.76(16)
N22A N21 N20 110.5(5)
N20 N21 N22 104.0(2)
N23 N22 N21 115.3(3)
N23 N22 C82 121.6(3)
N21 N22 C82 123.2(3)
N22 N23 C81 100.7(3)
N21 N22A N23A 105.5(11)
N21 N22A C82A 127.3(10)
N23A N22A C82A 123.4(11)
N22A N23A C81 107.9(10)
N25 N24 C77 106.4(2)
N24 N25 N26 106.0(2)
N25 N26 N27 114.2(2)
N25 N26 C78 122.8(3)
N27 N26 C78 122.9(3)
N26 N27 C77 101.3(2)
N1 C1 C2 129.0(2)
N1 C1 C6 112.9(2)
C2 C1 C6 118.1(2)
C3 C2 C1 118.9(2)
C3 C2 C21 118.9(2)
C1 C2 C21 122.2(2)
C2 C3 C4 123.4(2)
C2 C3 H3A 118.3
C4 C3 H3A 118.3
C5 C4 C3 117.6(2)
C5 C4 C13 123.9(2)
C3 C4 C13 118.6(2)
C4 C5 C6 120.6(2)
C4 C5 H5A 119.7
C6 C5 H5A 119.7
C5 C6 C1 121.4(2)
C5 C6 C7 133.3(2)
C1 C6 C7 105.3(2)
C8 C7 C12 121.3(2)
C8 C7 C6 133.4(2)
C12 C7 C6 105.2(2)
C9 C8 C7 120.6(2)
C9 C8 H8A 119.7
C7 C8 H8A 119.7
C8 C9 C10 117.5(2)
C8 C9 C17 123.2(2)
C10 C9 C17 119.2(2)
C11 C10 C9 123.3(2)
C11 C10 H10A 118.4
C9 C10 H10A 118.4
C10 C11 C12 118.7(2)
C10 C11 C25 120.0(2)
C12 C11 C25 121.2(2)
N1 C12 C11 128.7(2)
N1 C12 C7 113.1(2)
C11 C12 C7 118.2(2)
C16 C13 C14 107.9(3)
C16 C13 C4 111.6(2)
C14 C13 C4 109.4(2)
C16 C13 C15 109.2(3)
C14 C13 C15 109.8(3)
C4 C13 C15 108.9(3)
C13 C14 H14A 109.5
C13 C14 H14B 109.5
H14A C14 H14B 109.5
C13 C14 H14C 109.5
H14A C14 H14C 109.5
H14B C14 H14C 109.5
C13 C15 H15A 109.5
C13 C15 H15B 109.5
H15A C15 H15B 109.5
C13 C15 H15C 109.5
H15A C15 H15C 109.5
H15B C15 H15C 109.5
C13 C16 H16A 109.5
C13 C16 H16B 109.5
H16A C16 H16B 109.5
C13 C16 H16C 109.5
H16A C16 H16C 109.5
H16B C16 H16C 109.5
C19 C17 C18 109.2(3)
C19 C17 C9 108.8(2)
C18 C17 C9 112.1(2)
C19 C17 C20 109.8(3)
C18 C17 C20 107.0(3)
C9 C17 C20 109.9(2)
C17 C18 H18A 109.5
C17 C18 H18B 109.5
H18A C18 H18B 109.5
C17 C18 H18C 109.5
H18A C18 H18C 109.5
H18B C18 H18C 109.5
C17 C19 H19A 109.5
C17 C19 H19B 109.5
H19A C19 H19B 109.5
C17 C19 H19C 109.5
H19A C19 H19C 109.5
H19B C19 H19C 109.5
C17 C20 H20A 109.5
C17 C20 H20B 109.5
H20A C20 H20B 109.5
C17 C20 H20C 109.5
H20A C20 H20C 109.5
H20B C20 H20C 109.5
N5 C21 N2 111.4(2)
N5 C21 C2 123.6(2)
N2 C21 C2 125.1(2)
N4 C22 C24 109.3(2)
N4 C22 C23 107.9(2)
C24 C22 C23 113.8(3)
N4 C22 H22A 108.6
C24 C22 H22A 108.6
C23 C22 H22A 108.6
C22 C23 H23A 109.5
C22 C23 H23B 109.5
H23A C23 H23B 109.5
C22 C23 H23C 109.5
H23A C23 H23C 109.5
H23B C23 H23C 109.5
C22 C24 H24A 109.5
C22 C24 H24B 109.5
H24A C24 H24B 109.5
C22 C24 H24C 109.5
H24A C24 H24C 109.5
H24B C24 H24C 109.5
N9 C25 N6 111.4(2)
N9 C25 C11 123.7(2)
N6 C25 C11 124.9(2)
N8 C26 C27 108.93(19)
N8 C26 C28 110.2(2)
C27 C26 C28 113.5(2)
N8 C26 H26A 108.0
C27 C26 H26A 108.0
C28 C26 H26A 108.0
C26 C27 H27A 109.5
C26 C27 H27B 109.5
H27A C27 H27B 109.5
C26 C27 H27C 109.5
H27A C27 H27C 109.5
H27B C27 H27C 109.5
C26 C28 H28A 109.5
C26 C28 H28B 109.5
H28A C28 H28B 109.5
C26 C28 H28C 109.5
H28A C28 H28C 109.5
H28B C28 H28C 109.5
N10 C29 C30 129.5(2)
N10 C29 C34 112.47(19)
C30 C29 C34 117.9(2)
C31 C30 C29 118.9(2)
C31 C30 C49 118.8(2)
C29 C30 C49 122.2(2)
C32 C31 C30 123.2(2)
C32 C31 H31A 118.4
C30 C31 H31A 118.4
C33 C32 C31 117.6(2)
C33 C32 C41 120.8(2)
C31 C32 C41 121.5(2)
C34 C33 C32 120.5(2)
C34 C33 H33A 119.7
C32 C33 H33A 119.7
C33 C34 C29 121.8(2)
C33 C34 C35 132.8(2)
C29 C34 C35 105.2(2)
C36 C35 C40 121.9(2)
C36 C35 C34 132.7(2)
C40 C35 C34 105.20(19)
C35 C36 C37 120.3(2)
C35 C36 H36A 119.9
C37 C36 H36A 119.9
C38 C37 C36 117.9(2)
C38 C37 C45 122.1(2)
C36 C37 C45 119.9(2)
C39 C38 C37 123.4(2)
C39 C38 H38A 118.3
C37 C38 H38A 118.3
C38 C39 C40 118.7(2)
C38 C39 C53 119.4(2)
C40 C39 C53 121.8(2)
N10 C40 C39 129.5(2)
N10 C40 C35 112.4(2)
C39 C40 C35 117.9(2)
C43 C41 C42 113.0(4)
C43A C41 C42A 119.0(10)
C43A C41 C32 117.9(5)
C43 C41 C32 110.6(3)
C42 C41 C32 114.1(2)
C42A C41 C32 115.3(8)
C43 C41 C44 108.2(4)
C42 C41 C44 105.3(3)
C32 C41 C44 105.1(3)
C43A C41 C44A 101.2(7)
C42A C41 C44A 94.5(10)
C32 C41 C44A 102.3(4)
C41 C42 H42A 109.5
C41 C42 H42B 109.5
H42A C42 H42B 109.5
C41 C42 H42C 109.5
H42A C42 H42C 109.5
H42B C42 H42C 109.5
C41 C43 H43A 109.5
C41 C43 H43B 109.5
H43A C43 H43B 109.5
C41 C43 H43C 109.5
H43A C43 H43C 109.5
H43B C43 H43C 109.5
C41 C44 H44A 109.5
C41 C44 H44B 109.5
H44A C44 H44B 109.5
C41 C44 H44C 109.5
H44A C44 H44C 109.5
H44B C44 H44C 109.5
C41 C42A H42D 109.5
C41 C42A H42E 109.5
H42D C42A H42E 109.5
C41 C42A H42F 109.5
H42D C42A H42F 109.5
H42E C42A H42F 109.5
C41 C43A H43D 109.5
C41 C43A H43E 109.5
H43D C43A H43E 109.5
C41 C43A H43F 109.5
H43D C43A H43F 109.5
H43E C43A H43F 109.5
C41 C44A H44D 109.5
C41 C44A H44E 109.5
H44D C44A H44E 109.5
C41 C44A H44F 109.5
H44D C44A H44F 109.5
H44E C44A H44F 109.5
C47 C45 C48 109.9(3)
C47 C45 C37 112.3(2)
C48 C45 C37 108.7(2)
C47 C45 C46 107.0(3)
C48 C45 C46 108.9(3)
C37 C45 C46 109.9(2)
C45 C46 H46A 109.5
C45 C46 H46B 109.5
H46A C46 H46B 109.5
C45 C46 H46C 109.5
H46A C46 H46C 109.5
H46B C46 H46C 109.5
C45 C47 H47A 109.5
C45 C47 H47B 109.5
H47A C47 H47B 109.5
C45 C47 H47C 109.5
H47A C47 H47C 109.5
H47B C47 H47C 109.5
C45 C48 H48A 109.5
C45 C48 H48B 109.5
H48A C48 H48B 109.5
C45 C48 H48C 109.5
H48A C48 H48C 109.5
H48B C48 H48C 109.5
N14 C49 N11 111.10(19)
N14 C49 C30 124.2(2)
N11 C49 C30 124.7(2)
N13 C50 C52 108.92(19)
N13 C50 C51 110.0(2)
C52 C50 C51 112.7(2)
N13 C50 H50A 108.4
C52 C50 H50A 108.4
C51 C50 H50A 108.4
C50 C51 H51A 109.5
C50 C51 H51B 109.5
H51A C51 H51B 109.5
C50 C51 H51C 109.5
H51A C51 H51C 109.5
H51B C51 H51C 109.5
C50 C52 H52A 109.5
C50 C52 H52B 109.5
H52A C52 H52B 109.5
C50 C52 H52C 109.5
H52A C52 H52C 109.5
H52B C52 H52C 109.5
N18 C53 N15 111.1(2)
N18 C53 C39 124.4(2)
N15 C53 C39 124.5(2)
C56 C54 N17 108.9(3)
C56 C54 C55 118.4(4)
N17 C54 C55 110.3(3)
C56 C54 H54A 106.2
N17 C54 H54A 106.2
C55 C54 H54A 106.2
C54 C55 H55A 109.5
C54 C55 H55B 109.5
H55A C55 H55B 109.5
C54 C55 H55C 109.5
H55A C55 H55C 109.5
H55B C55 H55C 109.5
C54 C56 H56A 109.5
C54 C56 H56B 109.5
H56A C56 H56B 109.5
C54 C56 H56C 109.5
H56A C56 H56C 109.5
H56B C56 H56C 109.5
N19 C57 C58 131.5(2)
N19 C57 C62 111.8(2)
C58 C57 C62 116.6(2)
C59 C58 C57 118.7(2)
C59 C58 C77 113.7(2)
C57 C58 C77 126.7(2)
C60 C59 C58 124.0(3)
C60 C59 H59A 118.0
C58 C59 H59A 118.0
C61 C60 C59 117.1(2)
C61 C60 C69 121.5(3)
C59 C60 C69 121.0(3)
C60 C61 C62 120.4(2)
C60 C61 H61A 119.8
C62 C61 H61A 119.8
C61 C62 C57 122.7(2)
C61 C62 C63 131.3(2)
C57 C62 C63 105.9(2)
C64 C63 C62 131.3(2)
C64 C63 C68 122.9(2)
C62 C63 C68 105.6(2)
C65 C64 C63 120.6(2)
C65 C64 H64A 119.7
C63 C64 H64A 119.7
C64 C65 C66 117.2(2)
C64 C65 C73 123.7(3)
C66 C65 C73 119.1(3)
C65 C66 C67 124.0(3)
C65 C66 H66A 118.0
C67 C66 H66A 118.0
C66 C67 C68 118.7(2)
C66 C67 C81 116.0(2)
C68 C67 C81 125.4(2)
N19 C68 C67 131.4(2)
N19 C68 C63 112.1(2)
C67 C68 C63 116.5(2)
C70A C69 C71A 119.1(5)
C72 C69 C60 116.1(4)
C70A C69 C60 111.6(4)
C71A C69 C60 108.1(4)
C72 C69 C70 112.8(5)
C60 C69 C70 107.6(3)
C72 C69 C71 108.3(4)
C60 C69 C71 109.9(3)
C70 C69 C71 101.2(4)
C70A C69 C72A 107.9(4)
C71A C69 C72A 101.3(4)
C60 C69 C72A 107.9(3)
C69 C70 H70A 109.5
C69 C70 H70B 109.5
H70A C70 H70B 109.5
C69 C70 H70C 109.5
H70A C70 H70C 109.5
H70B C70 H70C 109.5
C69 C71 H71A 109.5
C69 C71 H71B 109.5
H71A C71 H71B 109.5
C69 C71 H71C 109.5
H71A C71 H71C 109.5
H71B C71 H71C 109.5
C69 C72 H72A 109.5
C69 C72 H72B 109.5
H72A C72 H72B 109.5
C69 C72 H72C 109.5
H72A C72 H72C 109.5
H72B C72 H72C 109.5
C69 C70A H70D 109.5
C69 C70A H70E 109.5
H70D C70A H70E 109.5
C69 C70A H70F 109.5
H70D C70A H70F 109.5
H70E C70A H70F 109.5
C69 C71A H71D 109.5
C69 C71A H71E 109.5
H71D C71A H71E 109.5
C69 C71A H71F 109.5
H71D C71A H71F 109.5
H71E C71A H71F 109.5
C69 C72A H72D 109.5
C69 C72A H72E 109.5
H72D C72A H72E 109.5
C69 C72A H72F 109.5
H72D C72A H72F 109.5
H72E C72A H72F 109.5
C75 C73 C76 112.2(3)
C75 C73 C65 109.1(2)
C76 C73 C65 109.1(2)
C75 C73 C74 107.8(3)
C76 C73 C74 106.8(3)
C65 C73 C74 111.8(3)
C73 C74 H74A 109.5
C73 C74 H74B 109.5
H74A C74 H74B 109.5
C73 C74 H74C 109.5
H74A C74 H74C 109.5
H74B C74 H74C 109.5
C73 C75 H75A 109.5
C73 C75 H75B 109.5
H75A C75 H75B 109.5
C73 C75 H75C 109.5
H75A C75 H75C 109.5
H75B C75 H75C 109.5
C73 C76 H76A 109.5
C73 C76 H76B 109.5
H76A C76 H76B 109.5
C73 C76 H76C 109.5
H76A C76 H76C 109.5
H76B C76 H76C 109.5
N27 C77 N24 112.0(2)
N27 C77 C58 123.6(2)
N24 C77 C58 123.2(2)
C79A C78 N26 121.2(9)
C80 C78 N26 112.7(4)
C80 C78 C79 113.4(4)
N26 C78 C79 106.3(4)
C79A C78 C80A 118.1(11)
N26 C78 C80A 106.5(7)
C80 C78 H78A 108.1
N26 C78 H78A 108.1
C79 C78 H78A 108.1
C79A C78 H78B 102.7
N26 C78 H78B 102.7
C80A C78 H78B 102.7
C78 C79 H79A 109.5
C78 C79 H79B 109.5
H79A C79 H79B 109.5
C78 C79 H79C 109.5
H79A C79 H79C 109.5
H79B C79 H79C 109.5
C78 C80 H80A 109.5
C78 C80 H80B 109.5
H80A C80 H80B 109.5
C78 C80 H80C 109.5
H80A C80 H80C 109.5
H80B C80 H80C 109.5
C78 C79A H79D 109.5
C78 C79A H79E 109.5
H79D C79A H79E 109.5
C78 C79A H79F 109.5
H79D C79A H79F 109.5
H79E C79A H79F 109.5
C78 C80A H80D 109.5
C78 C80A H80E 109.5
H80D C80A H80E 109.5
C78 C80A H80F 109.5
H80D C80A H80F 109.5
H80E C80A H80F 109.5
N23 C81 N20 113.2(3)
N23 C81 C67 120.0(3)
N20 C81 C67 126.8(2)
N20 C81 N23A 98.9(6)
C67 C81 N23A 127.3(5)
C83 C82 N22 109.9(6)
C83 C82 C84 116.1(6)
N22 C82 C84 108.3(4)
C83 C82 H82A 107.4
N22 C82 H82A 107.4
C84 C82 H82A 107.4
C82 C83 H83A 109.5
C82 C83 H83B 109.5
H83A C83 H83B 109.5
C82 C83 H83C 109.5
H83A C83 H83C 109.5
H83B C83 H83C 109.5
C82 C84 H84A 109.5
C82 C84 H84B 109.5
H84A C84 H84B 109.5
C82 C84 H84C 109.5
H84A C84 H84C 109.5
H84B C84 H84C 109.5
C83A C82A N22A 114.2(17)
C83A C82A C84A 95.8(17)
N22A C82A C84A 104.8(16)
C83A C82A H82B 113.5
N22A C82A H82B 113.5
C84A C82A H82B 113.5
C82A C83A H83D 109.5
C82A C83A H83E 109.5
H83D C83A H83E 109.5
C82A C83A H83F 109.5
H83D C83A H83F 109.5
H83E C83A H83F 109.5
C82A C84A H84D 109.5
C82A C84A H84E 109.5
H84D C84A H84E 109.5
C82A C84A H84F 109.5
H84D C84A H84F 109.5
H84E C84A H84F 109.5
C6S C1S C7S 123.5(11)
C6S C1S C2S 124.6(13)
C7S C1S C2S 111.9(13)
C3S C2S C1S 112.6(11)
C3S C2S H2SA 123.7
C1S C2S H2SA 123.7
C2S C3S C4S 127.3(10)
C2S C3S H3SA 116.4
C4S C3S H3SA 116.4
C5S C4S C3S 117.7(13)
C5S C4S H4SA 121.1
C3S C4S H4SA 121.1
C4S C5S C6S 119.9(14)
C4S C5S H5SA 120.1
C6S C5S H5SA 120.1
C1S C6S C5S 117.8(10)
C1S C6S H6SA 121.1
C5S C6S H6SA 121.1
C1S C7S H7SA 109.5
C1S C7S H7SB 109.5
H7SA C7S H7SB 109.5
C1S C7S H7SC 109.5
H7SA C7S H7SC 109.5
H7SB C7S H7SC 109.5

loop_
_geom_bond_atom_site_label_1
_geom_bond_atom_site_label_2
_geom_bond_distance
Y1 N10 2.3775(18)
Y1 N1 2.4647(19)
Y1 N19 2.4658(19)
Y1 N11 2.4784(19)
Y1 N20 2.4831(19)
Y1 N15 2.4878(19)
Y1 N2 2.5334(19)
Y1 N6 2.5436(19)
N1 C12 1.386(3)
N1 C1 1.394(3)
N2 N3 1.332(3)
N2 C21 1.353(3)
N3 N4 1.309(3)
N4 N5 1.331(3)
N4 C22 1.479(3)
N5 C21 1.339(3)
N6 N7 1.324(3)
N6 C25 1.354(3)
N7 N8 1.312(3)
N8 N9 1.334(3)
N8 C26 1.485(3)
N9 C25 1.333(3)
N10 C40 1.385(3)
N10 C29 1.388(3)
N11 N12 1.331(3)
N11 C49 1.357(3)
N12 N13 1.307(3)
N13 N14 1.331(3)
N13 C50 1.476(3)
N14 C49 1.338(3)
N15 N16 1.325(3)
N15 C53 1.354(3)
N16 N17 1.312(3)
N17 N18 1.337(3)
N17 C54 1.492(3)
N18 C53 1.334(3)
N19 C68 1.388(3)
N19 C57 1.396(3)
N20 N21 1.329(3)
N20 C81 1.360(3)
N21 N22A 1.231(11)
N21 N22 1.355(4)
N22 N23 1.325(5)
N22 C82 1.486(5)
N23 C81 1.331(5)
N22A N23A 1.348(19)
N22A C82A 1.490(17)
N23A C81 1.470(14)
N24 N25 1.317(3)
N24 C77 1.352(3)
N25 N26 1.318(4)
N26 N27 1.331(4)
N26 C78 1.485(4)
N27 C77 1.336(3)
C1 C2 1.407(3)
C1 C6 1.418(3)
C2 C3 1.387(3)
C2 C21 1.450(3)
C3 C4 1.401(4)
C3 H3A 0.9500
C4 C5 1.388(4)
C4 C13 1.536(4)
C5 C6 1.395(3)
C5 H5A 0.9500
C6 C7 1.437(3)
C7 C8 1.392(3)
C7 C12 1.419(3)
C8 C9 1.391(4)
C8 H8A 0.9500
C9 C10 1.402(3)
C9 C17 1.535(3)
C10 C11 1.394(3)
C10 H10A 0.9500
C11 C12 1.405(3)
C11 C25 1.457(3)
C13 C16 1.529(4)
C13 C14 1.533(5)
C13 C15 1.536(5)
C14 H14A 0.9800
C14 H14B 0.9800
C14 H14C 0.9800
C15 H15A 0.9800
C15 H15B 0.9800
C15 H15C 0.9800
C16 H16A 0.9800
C16 H16B 0.9800
C16 H16C 0.9800
C17 C19 1.523(4)
C17 C18 1.527(4)
C17 C20 1.537(4)
C18 H18A 0.9800
C18 H18B 0.9800
C18 H18C 0.9800
C19 H19A 0.9800
C19 H19B 0.9800
C19 H19C 0.9800
C20 H20A 0.9800
C20 H20B 0.9800
C20 H20C 0.9800
C22 C24 1.510(4)
C22 C23 1.513(4)
C22 H22A 1.0000
C23 H23A 0.9800
C23 H23B 0.9800
C23 H23C 0.9800
C24 H24A 0.9800
C24 H24B 0.9800
C24 H24C 0.9800
C26 C27 1.509(4)
C26 C28 1.511(4)
C26 H26A 1.0000
C27 H27A 0.9800
C27 H27B 0.9800
C27 H27C 0.9800
C28 H28A 0.9800
C28 H28B 0.9800
C28 H28C 0.9800
C29 C30 1.403(3)
C29 C34 1.420(3)
C30 C31 1.398(3)
C30 C49 1.452(3)
C31 C32 1.396(3)
C31 H31A 0.9500
C32 C33 1.394(3)
C32 C41 1.530(3)
C33 C34 1.385(3)
C33 H33A 0.9500
C34 C35 1.445(3)
C35 C36 1.383(3)
C35 C40 1.424(3)
C36 C37 1.395(3)
C36 H36A 0.9500
C37 C38 1.395(3)
C37 C45 1.534(3)
C38 C39 1.394(3)
C38 H38A 0.9500
C39 C40 1.411(3)
C39 C53 1.458(3)
C41 C43A 1.372(12)
C41 C43 1.467(8)
C41 C42 1.493(5)
C41 C42A 1.514(19)
C41 C44 1.619(5)
C41 C44A 1.822(10)
C42 H42A 0.9800
C42 H42B 0.9800
C42 H42C 0.9800
C43 H43A 0.9800
C43 H43B 0.9800
C43 H43C 0.9800
C44 H44A 0.9800
C44 H44B 0.9800
C44 H44C 0.9800
C42A H42D 0.9800
C42A H42E 0.9800
C42A H42F 0.9800
C43A H43D 0.9800
C43A H43E 0.9800
C43A H43F 0.9800
C44A H44D 0.9800
C44A H44E 0.9800
C44A H44F 0.9800
C45 C47 1.513(4)
C45 C48 1.520(4)
C45 C46 1.539(5)
C46 H46A 0.9800
C46 H46B 0.9800
C46 H46C 0.9800
C47 H47A 0.9800
C47 H47B 0.9800
C47 H47C 0.9800
C48 H48A 0.9800
C48 H48B 0.9800
C48 H48C 0.9800
C50 C52 1.513(4)
C50 C51 1.518(4)
C50 H50A 1.0000
C51 H51A 0.9800
C51 H51B 0.9800
C51 H51C 0.9800
C52 H52A 0.9800
C52 H52B 0.9800
C52 H52C 0.9800
C54 C56 1.489(5)
C54 C55 1.501(5)
C54 H54A 1.0000
C55 H55A 0.9800
C55 H55B 0.9800
C55 H55C 0.9800
C56 H56A 0.9800
C56 H56B 0.9800
C56 H56C 0.9800
C57 C58 1.414(3)
C57 C62 1.420(3)
C58 C59 1.402(3)
C58 C77 1.475(4)
C59 C60 1.400(4)
C59 H59A 0.9500
C60 C61 1.379(4)
C60 C69 1.539(4)
C61 C62 1.401(3)
C61 H61A 0.9500
C62 C63 1.421(4)
C63 C64 1.388(3)
C63 C68 1.426(3)
C64 C65 1.375(4)
C64 H64A 0.9500
C65 C66 1.398(4)
C65 C73 1.536(4)
C66 C67 1.401(3)
C66 H66A 0.9500
C67 C68 1.412(3)
C67 C81 1.450(4)
C69 C72 1.365(8)
C69 C70A 1.416(8)
C69 C71A 1.477(8)
C69 C70 1.581(7)
C69 C71 1.661(7)
C69 C72A 1.691(7)
C70 H70A 0.9800
C70 H70B 0.9800
C70 H70C 0.9800
C71 H71A 0.9800
C71 H71B 0.9800
C71 H71C 0.9800
C72 H72A 0.9800
C72 H72B 0.9800
C72 H72C 0.9800
C70A H70D 0.9800
C70A H70E 0.9800
C70A H70F 0.9800
C71A H71D 0.9800
C71A H71E 0.9800
C71A H71F 0.9800
C72A H72D 0.9800
C72A H72E 0.9800
C72A H72F 0.9800
C73 C75 1.513(4)
C73 C76 1.520(5)
C73 C74 1.540(5)
C74 H74A 0.9800
C74 H74B 0.9800
C74 H74C 0.9800
C75 H75A 0.9800
C75 H75B 0.9800
C75 H75C 0.9800
C76 H76A 0.9800
C76 H76B 0.9800
C76 H76C 0.9800
C78 C79A 1.217(18)
C78 C80 1.425(7)
C78 C79 1.556(7)
C78 C80A 1.73(2)
C78 H78A 1.0000
C78 H78B 1.0000
C79 H79A 0.9800
C79 H79B 0.9800
C79 H79C 0.9800
C80 H80A 0.9800
C80 H80B 0.9800
C80 H80C 0.9800
C79A H79D 0.9800
C79A H79E 0.9800
C79A H79F 0.9800
C80A H80D 0.9800
C80A H80E 0.9800
C80A H80F 0.9800
C82 C83 1.467(13)
C82 C84 1.507(7)
C82 H82A 1.0000
C83 H83A 0.9800
C83 H83B 0.9800
C83 H83C 0.9800
C84 H84A 0.9800
C84 H84B 0.9800
C84 H84C 0.9800
C82A C83A 1.35(3)
C82A C84A 1.59(4)
C82A H82B 1.0000
C83A H83D 0.9800
C83A H83E 0.9800
C83A H83F 0.9800
C84A H84D 0.9800
C84A H84E 0.9800
C84A H84F 0.9800
C1S C6S 1.267(15)
C1S C7S 1.367(15)
C1S C2S 1.394(12)
C2S C3S 1.340(13)
C2S H2SA 0.9500
C3S C4S 1.359(14)
C3S H3SA 0.9500
C4S C5S 1.259(13)
C4S H4SA 0.9500
C5S C6S 1.488(16)
C5S H5SA 0.9500
C6S H6SA 0.9500
C7S H7SA 0.9800
C7S H7SB 0.9800
C7S H7SC 0.9800
